data_4036208
loop_
_publ_author_name
'Geng, Xin'
'Mague, Joel T.'
'Pascal, Jr, Robert A'

_publ_section_title
;
 Tribenzodecacyclene and hexabenzodecacyclene.
;
_journal_issue 9
_journal_name_full 'The Journal of organic chemistry'
_journal_page_first 4824
_journal_page_last 4827
_journal_paper_doi 10.1021/acs.joc.5b00551
_journal_volume 80
_journal_year 2015
_chemical_absolute_configuration unk
_chemical_formula_moiety 'C48 H24'
_chemical_formula_sum 'C48 H24'
_chemical_formula_weight 600.67
_chemical_name_common tribenzodecacyclene
_chemical_name_systematic
;
Benzo[1,2-a:3,4-a':5,6-a"]triaceanthrylene
;
_space_group_crystal_system orthorhombic
_space_group_IT_number 45
_space_group_name_Hall 'I 2 -2c'
_space_group_name_H-M_alt 'I b a 2'
_atom_sites_solution_hydrogens geom
_audit_creation_method SHELXL-2013
_cell_angle_alpha 90
_cell_angle_beta 90
_cell_angle_gamma 90
_cell_formula_units_Z 8
_cell_length_a 27.352(4)
_cell_length_b 28.721(6)
_cell_length_c 8.0562(10)
_cell_measurement_reflns_used 9795
_cell_measurement_temperature 150(2)
_cell_measurement_theta_max 28.9912
_cell_measurement_theta_min 2.8368
_cell_volume 6328.8(18)
_computing_cell_refinement '<i>SAINT</i> (Bruker AXS, 2013a)'
_computing_data_collection '<i>APEX2</i> (Bruker AXS, 2013)'
_computing_data_reduction '<i>SAINT</i> (Bruker AXS, 2013a)'
_computing_molecular_graphics '<i>DIAMOND</i> (Brandenburg & Putz, 2012)'
_computing_publication_material '<i>SHELXTL</i> (Bruker AXS, 2008)'
_computing_structure_refinement '<i>SHELXL-2013</i> (Sheldrick, 2013)'
_computing_structure_solution '<i>SHELXT</i> (Bruker AXS 2013c)'
_diffrn_ambient_temperature 150(2)
_diffrn_detector_area_resol_mean 8.3660
_diffrn_measured_fraction_theta_full 0.994
_diffrn_measured_fraction_theta_max 0.983
_diffrn_measurement_device_type 'Bruker Smart APEX CCD'
_diffrn_measurement_method '\f and \w scans'
_diffrn_radiation_monochromator graphite
_diffrn_radiation_type MoK\a
_diffrn_radiation_wavelength 0.71073
_diffrn_reflns_av_R_equivalents 0.0533
_diffrn_reflns_av_unetI/netI 0.0373
_diffrn_reflns_Laue_measured_fraction_full 0.994
_diffrn_reflns_Laue_measured_fraction_max 0.983
_diffrn_reflns_limit_h_max 36
_diffrn_reflns_limit_h_min -37
_diffrn_reflns_limit_k_max 38
_diffrn_reflns_limit_k_min -38
_diffrn_reflns_limit_l_max 10
_diffrn_reflns_limit_l_min -10
_diffrn_reflns_number 56997
_diffrn_reflns_point_group_measured_fraction_full 0.990
_diffrn_reflns_point_group_measured_fraction_max 0.976
_diffrn_reflns_theta_full 28.750
_diffrn_reflns_theta_max 29.071
_diffrn_reflns_theta_min 2.254
_diffrn_source 'fine-focus sealed tube'
_exptl_absorpt_coefficient_mu 0.072
_exptl_absorpt_correction_T_max 0.99
_exptl_absorpt_correction_T_min 0.81
_exptl_absorpt_correction_type multi-scan
_exptl_absorpt_process_details '<i>SADABS</i> (Bruker AXS, 2013b)'
_exptl_crystal_colour red
_exptl_crystal_density_diffrn 1.261
_exptl_crystal_density_method 'not measured'
_exptl_crystal_description 'thick plate'
_exptl_crystal_F_000 2496
_exptl_crystal_size_max 0.240
_exptl_crystal_size_mid 0.160
_exptl_crystal_size_min 0.080
_exptl_transmission_factor_max 0.971
_exptl_transmission_factor_min 0.795
_refine_diff_density_max 0.344
_refine_diff_density_min -0.249
_refine_diff_density_rms 0.061
_refine_ls_abs_structure_details
;
In the  absence of measurable anomalous dispersion effects, 
Friedel opposites were merged.
;
_refine_ls_extinction_method none
_refine_ls_goodness_of_fit_ref 1.032
_refine_ls_hydrogen_treatment constr
_refine_ls_matrix_type full
_refine_ls_number_parameters 433
_refine_ls_number_reflns 8257
_refine_ls_number_restraints 157
_refine_ls_restrained_S_all 1.022
_refine_ls_R_factor_all 0.0640
_refine_ls_R_factor_gt 0.0507
_refine_ls_shift/su_max 0.003
_refine_ls_shift/su_mean 0.000
_refine_ls_structure_factor_coef Fsqd
_refine_ls_weighting_details 'w=1/[\s^2^(Fo^2^)+(0.0802P)^2^+2.6952P] where P=(Fo^2^+2Fc^2^)/3'
_refine_ls_weighting_scheme calc
_refine_ls_wR_factor_gt 0.1235
_refine_ls_wR_factor_ref 0.1356
_reflns_Friedel_coverage 0.854
_reflns_Friedel_fraction_full 0.985
_reflns_Friedel_fraction_max 0.967
_reflns_number_gt 7018
_reflns_number_total 8257
_reflns_threshold_expression 'I > 2\s(I)'
_cod_data_source_file jo5b00551_si_002.cif
_cod_data_source_block rap078_a_sq
_cod_original_cell_volume 6328.9(18)
_cod_database_code 4036208
_shelx_space_group_comment
;
The symmetry employed for this shelxl refinement is uniquely defined
by the following loop, which should always be used as a source of
symmetry information in preference to the above space-group names.
They are only intended as comments.
;
_shelx_estimated_absorpt_t_min 0.983
_shelx_estimated_absorpt_t_max 0.994
_shelxl_version_number 2013-4

loop_
_space_group_symop_operation_xyz
'x, y, z'
'-x, -y, z'
'x+1/2, -y+1/2, z'
'-x+1/2, y+1/2, z'
'x+1/2, y+1/2, z+1/2'
'-x+1/2, -y+1/2, z+1/2'
'x+1, -y+1, z+1/2'
'-x+1, y+1, z+1/2'

loop_
_atom_site_label
_atom_site_type_symbol
_atom_site_fract_x
_atom_site_fract_y
_atom_site_fract_z
_atom_site_U_iso_or_equiv
_atom_site_adp_type
_atom_site_occupancy
_atom_site_site_symmetry_order
_atom_site_calc_flag
_atom_site_refinement_flags_posn
_atom_site_refinement_flags_adp
C1 C 0.87477(9) 0.77824(9) 0.9347(3) 0.0223(5) Uani 1 1 d . U
C2 C 0.89177(10) 0.82548(8) 0.9146(3) 0.0227(5) Uani 1 1 d . U
C3 C 0.85799(9) 0.86132(9) 0.9258(3) 0.0224(5) Uani 1 1 d . U
C4 C 0.80890(9) 0.85245(9) 0.9849(3) 0.0214(5) Uani 1 1 d . U
C5 C 0.79293(9) 0.80679(9) 1.0035(3) 0.0224(5) Uani 1 1 d . U
C6 C 0.82827(9) 0.76929(8) 0.9930(3) 0.0216(5) Uani 1 1 d . U
C7 C 0.91240(10) 0.74713(9) 0.8652(4) 0.0256(5) Uani 1 1 d . U
C8 C 0.91411(11) 0.70166(10) 0.8164(4) 0.0296(6) Uani 1 1 d . U
H8 H 0.8867 0.6819 0.8330 0.035 Uiso 1 1 calc R U
C9 C 0.95747(12) 0.68418(10) 0.7400(5) 0.0379(7) Uani 1 1 d . U
H9 H 0.9580 0.6529 0.7019 0.045 Uiso 1 1 calc R U
C10 C 0.99817(13) 0.71094(10) 0.7201(5) 0.0387(7) Uani 1 1 d . U
H10 H 1.0269 0.6977 0.6735 0.046 Uiso 1 1 calc R U
C11 C 0.99793(11) 0.75856(10) 0.7687(4) 0.0314(6) Uani 1 1 d . U
C12 C 1.03702(11) 0.79015(11) 0.7631(4) 0.0328(6) Uani 1 1 d . U
H12 H 1.0678 0.7802 0.7216 0.039 Uiso 1 1 calc R U
C13 C 1.03127(11) 0.83601(10) 0.8177(4) 0.0301(6) Uani 1 1 d . U
C14 C 1.07264(11) 0.86658(11) 0.8218(4) 0.0336(6) Uani 1 1 d . U
H14 H 1.1033 0.8559 0.7817 0.040 Uiso 1 1 calc R U
C15 C 1.06890(11) 0.91027(11) 0.8816(4) 0.0377(7) Uani 1 1 d . U
H15 H 1.0966 0.9302 0.8804 0.045 Uiso 1 1 calc R U
C16 C 1.02330(11) 0.92691(11) 0.9470(4) 0.0361(7) Uani 1 1 d . U
H16 H 1.0213 0.9574 0.9923 0.043 Uiso 1 1 calc R U
C17 C 0.98315(10) 0.89928(9) 0.9443(4) 0.0291(6) Uani 1 1 d . U
H17 H 0.9534 0.9105 0.9901 0.035 Uiso 1 1 calc R U
C18 C 0.98454(10) 0.85365(9) 0.8744(4) 0.0262(5) Uani 1 1 d . U
C19 C 0.94420(10) 0.82288(9) 0.8694(4) 0.0249(5) Uani 1 1 d . U
C20 C 0.95367(10) 0.77604(9) 0.8309(4) 0.0250(5) Uani 1 1 d . U
C21 C 0.85895(9) 0.90993(9) 0.8663(3) 0.0229(5) Uani 1 1 d . U
C22 C 0.89006(10) 0.93561(9) 0.7694(4) 0.0265(5) Uani 1 1 d . U
H22 H 0.9203 0.9229 0.7337 0.032 Uiso 1 1 calc R U
C23 C 0.87630(11) 0.98208(9) 0.7224(4) 0.0288(6) Uani 1 1 d . U
H23 H 0.8978 0.9997 0.6543 0.035 Uiso 1 1 calc R U
C24 C 0.83346(10) 1.00176(10) 0.7723(4) 0.0283(6) Uani 1 1 d . U
H24 H 0.8261 1.0329 0.7416 0.034 Uiso 1 1 calc R U
C25 C 0.79950(10) 0.97586(8) 0.8706(3) 0.0240(5) Uani 1 1 d . U
C26 C 0.75402(10) 0.99070(9) 0.9274(4) 0.0261(5) Uani 1 1 d . U
H26 H 0.7426 1.0209 0.8990 0.031 Uiso 1 1 calc R U
C27 C 0.72490(10) 0.96147(9) 1.0262(3) 0.0249(5) Uani 1 1 d . U
C28 C 0.67983(11) 0.97799(9) 1.0906(4) 0.0287(6) Uani 1 1 d . U
H28 H 0.6682 1.0077 1.0576 0.034 Uiso 1 1 calc R U
C29 C 0.65294(11) 0.95201(10) 1.1990(4) 0.0326(6) Uani 1 1 d . U
H29 H 0.6226 0.9635 1.2388 0.039 Uiso 1 1 calc R U
C30 C 0.67005(10) 0.90781(10) 1.2527(4) 0.0285(6) Uani 1 1 d . U
H30 H 0.6523 0.8909 1.3342 0.034 Uiso 1 1 calc R U
C31 C 0.71197(10) 0.88952(9) 1.1875(3) 0.0252(5) Uani 1 1 d . U
H31 H 0.7226 0.8596 1.2223 0.030 Uiso 1 1 calc R U
C32 C 0.74015(10) 0.91465(9) 1.0676(3) 0.0222(5) Uani 1 1 d . U
C33 C 0.78320(10) 0.89768(8) 0.9926(3) 0.0222(5) Uani 1 1 d . U
C34 C 0.81311(10) 0.92969(9) 0.9094(3) 0.0227(5) Uani 1 1 d . U
C35 C 0.74385(9) 0.78441(9) 1.0113(3) 0.0227(5) Uani 1 1 d . U
C36 C 0.69663(9) 0.79849(9) 0.9898(3) 0.0247(5) Uani 1 1 d . U
H36 H 0.6892 0.8304 0.9713 0.030 Uiso 1 1 calc R U
C37 C 0.65854(10) 0.76430(10) 0.9957(4) 0.0284(5) Uani 1 1 d . U
H37 H 0.6258 0.7742 0.9776 0.034 Uiso 1 1 calc R U
C38 C 0.66684(10) 0.71825(10) 1.0258(4) 0.0277(6) Uani 1 1 d . U
H38 H 0.6402 0.6971 1.0328 0.033 Uiso 1 1 calc R U
C39 C 0.71588(10) 0.70204(9) 1.0469(3) 0.0249(5) Uani 1 1 d . U
C40 C 0.73108(11) 0.65629(9) 1.0837(4) 0.0274(6) Uani 1 1 d . U
H40 H 0.7076 0.6319 1.0895 0.033 Uiso 1 1 calc R U
C41 C 0.78044(10) 0.64659(9) 1.1116(3) 0.0252(5) Uani 1 1 d . U
C42 C 0.79592(12) 0.60192(9) 1.1727(4) 0.0298(6) Uani 1 1 d . U
H42 H 0.7727 0.5774 1.1807 0.036 Uiso 1 1 calc R U
C43 C 0.84273(12) 0.59379(10) 1.2190(4) 0.0326(6) Uani 1 1 d . U
H43 H 0.8516 0.5640 1.2604 0.039 Uiso 1 1 calc R U
C44 C 0.87838(12) 0.62901(10) 1.2066(4) 0.0316(6) Uani 1 1 d . U
H44 H 0.9108 0.6233 1.2438 0.038 Uiso 1 1 calc R U
C45 C 0.86648(10) 0.67153(9) 1.1410(4) 0.0267(6) Uani 1 1 d . U
H45 H 0.8910 0.6947 1.1305 0.032 Uiso 1 1 calc R U
C46 C 0.81797(10) 0.68149(9) 1.0882(3) 0.0240(5) Uani 1 1 d . U
C47 C 0.80288(9) 0.72571(9) 1.0326(3) 0.0230(5) Uani 1 1 d . U
C48 C 0.75294(9) 0.73557(9) 1.0301(3) 0.0229(5) Uani 1 1 d . U

loop_
_atom_site_aniso_label
_atom_site_aniso_U_11
_atom_site_aniso_U_22
_atom_site_aniso_U_33
_atom_site_aniso_U_23
_atom_site_aniso_U_13
_atom_site_aniso_U_12
C1 0.0219(12) 0.0210(11) 0.0241(12) 0.0015(9) -0.0009(10) -0.0016(9)
C2 0.0214(12) 0.0224(11) 0.0244(12) 0.0010(10) 0.0000(10) -0.0021(9)
C3 0.0223(12) 0.0218(11) 0.0232(12) -0.0002(9) 0.0001(10) -0.0028(9)
C4 0.0212(12) 0.0216(11) 0.0215(11) -0.0001(9) -0.0010(9) -0.0004(9)
C5 0.0215(12) 0.0217(11) 0.0241(12) 0.0008(9) 0.0008(10) -0.0008(9)
C6 0.0218(12) 0.0185(11) 0.0247(12) 0.0011(9) -0.0001(10) -0.0014(9)
C7 0.0234(13) 0.0262(12) 0.0272(13) 0.0022(10) 0.0014(10) 0.0000(10)
C8 0.0276(14) 0.0257(13) 0.0354(15) 0.0002(11) 0.0021(11) -0.0022(11)
C9 0.0391(17) 0.0267(14) 0.048(2) -0.0053(13) 0.0092(14) 0.0037(12)
C10 0.0319(16) 0.0345(14) 0.050(2) -0.0033(14) 0.0103(14) 0.0066(13)
C11 0.0254(13) 0.0329(13) 0.0360(15) 0.0022(12) 0.0055(11) 0.0007(12)
C12 0.0211(13) 0.0402(16) 0.0372(16) 0.0028(13) 0.0059(12) 0.0020(11)
C13 0.0250(14) 0.0351(14) 0.0302(14) 0.0066(11) 0.0005(11) -0.0028(11)
C14 0.0216(14) 0.0435(16) 0.0356(16) 0.0068(13) 0.0005(12) -0.0044(12)
C15 0.0287(15) 0.0434(17) 0.0410(17) 0.0096(13) -0.0046(13) -0.0154(13)
C16 0.0356(16) 0.0328(14) 0.0400(17) 0.0046(12) -0.0082(13) -0.0084(12)
C17 0.0274(14) 0.0282(13) 0.0316(15) 0.0068(11) -0.0009(11) -0.0034(11)
C18 0.0236(13) 0.0273(12) 0.0277(13) 0.0059(10) -0.0006(10) -0.0036(10)
C19 0.0223(13) 0.0259(12) 0.0264(13) 0.0022(10) 0.0017(10) -0.0018(10)
C20 0.0210(13) 0.0241(12) 0.0299(14) 0.0013(10) 0.0009(11) -0.0004(10)
C21 0.0225(12) 0.0217(11) 0.0244(12) -0.0011(9) -0.0026(10) -0.0026(9)
C22 0.0269(14) 0.0257(12) 0.0268(13) 0.0027(10) -0.0006(11) -0.0031(10)
C23 0.0327(15) 0.0251(12) 0.0286(14) 0.0051(11) 0.0010(11) -0.0062(11)
C24 0.0349(15) 0.0219(11) 0.0282(13) 0.0041(10) -0.0056(12) -0.0036(11)
C25 0.0275(13) 0.0196(11) 0.0249(12) -0.0001(10) -0.0028(10) -0.0026(10)
C26 0.0308(14) 0.0187(11) 0.0289(13) -0.0014(10) -0.0058(11) 0.0007(10)
C27 0.0273(13) 0.0212(11) 0.0261(13) -0.0026(10) -0.0042(10) -0.0005(10)
C28 0.0294(15) 0.0229(12) 0.0339(14) -0.0041(11) -0.0020(12) 0.0044(11)
C29 0.0275(14) 0.0323(14) 0.0379(16) -0.0082(12) 0.0024(12) 0.0043(12)
C30 0.0259(14) 0.0280(13) 0.0317(15) -0.0018(11) 0.0040(11) -0.0039(11)
C31 0.0276(14) 0.0237(12) 0.0242(13) -0.0015(10) -0.0003(10) -0.0017(10)
C32 0.0229(13) 0.0205(11) 0.0231(13) -0.0005(9) -0.0027(9) -0.0019(9)
C33 0.0245(13) 0.0177(11) 0.0242(12) -0.0012(9) -0.0023(10) -0.0003(9)
C34 0.0245(13) 0.0205(11) 0.0232(13) -0.0007(9) -0.0024(10) -0.0033(9)
C35 0.0233(12) 0.0218(11) 0.0231(13) 0.0003(9) -0.0004(10) -0.0037(9)
C36 0.0244(13) 0.0240(12) 0.0257(13) -0.0005(10) -0.0005(10) -0.0005(10)
C37 0.0222(13) 0.0339(13) 0.0291(14) -0.0003(11) -0.0005(10) -0.0032(11)
C38 0.0230(13) 0.0288(13) 0.0312(14) -0.0018(11) 0.0027(11) -0.0074(10)
C39 0.0261(13) 0.0243(12) 0.0242(13) -0.0009(10) 0.0026(10) -0.0059(10)
C40 0.0301(15) 0.0225(12) 0.0297(14) 0.0014(10) 0.0030(11) -0.0062(10)
C41 0.0308(15) 0.0218(12) 0.0230(12) -0.0002(9) 0.0045(10) -0.0038(10)
C42 0.0389(16) 0.0190(11) 0.0314(14) 0.0005(10) 0.0050(12) -0.0016(11)
C43 0.0423(18) 0.0229(12) 0.0328(15) 0.0040(11) 0.0038(13) 0.0020(11)
C44 0.0320(15) 0.0290(13) 0.0338(15) 0.0021(12) -0.0001(12) 0.0029(11)
C45 0.0245(14) 0.0234(12) 0.0322(14) 0.0011(10) 0.0011(11) 0.0000(10)
C46 0.0273(14) 0.0197(12) 0.0250(13) -0.0017(9) 0.0037(10) -0.0023(10)
C47 0.0228(13) 0.0200(11) 0.0260(13) -0.0007(9) 0.0019(10) -0.0030(9)
C48 0.0238(12) 0.0231(12) 0.0218(12) 0.0002(9) 0.0023(10) -0.0036(10)

loop_
_atom_type_symbol
_atom_type_description
_atom_type_scat_dispersion_real
_atom_type_scat_dispersion_imag
_atom_type_scat_source
C C 0.0033 0.0016 'International Tables Vol C Tables 4.2.6.8 and 6.1.1.4'
H H 0.0000 0.0000 'International Tables Vol C Tables 4.2.6.8 and 6.1.1.4'

loop_
_geom_angle_atom_site_label_1
_geom_angle_atom_site_label_2
_geom_angle_atom_site_label_3
_geom_angle
C6 C1 C2 120.7(2)
C6 C1 C7 131.3(2)
C2 C1 C7 107.6(2)
C3 C2 C1 118.4(2)
C3 C2 C19 134.3(2)
C1 C2 C19 107.0(2)
C2 C3 C4 120.6(2)
C2 C3 C21 132.0(2)
C4 C3 C21 106.9(2)
C5 C4 C3 119.5(2)
C5 C4 C33 132.5(2)
C3 C4 C33 107.5(2)
C4 C5 C6 119.0(2)
C4 C5 C35 134.0(2)
C6 C5 C35 106.4(2)
C1 C6 C5 119.7(2)
C1 C6 C47 132.0(2)
C5 C6 C47 107.8(2)
C8 C7 C20 118.3(3)
C8 C7 C1 135.5(3)
C20 C7 C1 105.8(2)
C7 C8 C9 119.3(3)
C7 C8 H8 120.3
C9 C8 H8 120.3
C10 C9 C8 122.1(3)
C10 C9 H9 119.0
C8 C9 H9 119.0
C9 C10 C11 120.4(3)
C9 C10 H10 119.8
C11 C10 H10 119.8
C20 C11 C12 115.9(3)
C20 C11 C10 116.5(3)
C12 C11 C10 127.6(3)
C13 C12 C11 120.9(3)
C13 C12 H12 119.6
C11 C12 H12 119.6
C12 C13 C14 119.7(3)
C12 C13 C18 121.9(3)
C14 C13 C18 118.4(3)
C15 C14 C13 121.3(3)
C15 C14 H14 119.4
C13 C14 H14 119.4
C14 C15 C16 120.5(3)
C14 C15 H15 119.8
C16 C15 H15 119.8
C17 C16 C15 120.2(3)
C17 C16 H16 119.9
C15 C16 H16 119.9
C16 C17 C18 121.5(3)
C16 C17 H17 119.2
C18 C17 H17 119.2
C19 C18 C17 124.3(3)
C19 C18 C13 117.5(2)
C17 C18 C13 118.0(2)
C20 C19 C18 117.4(2)
C20 C19 C2 106.3(2)
C18 C19 C2 135.8(2)
C11 C20 C19 125.5(3)
C11 C20 C7 122.9(2)
C19 C20 C7 111.6(2)
C22 C21 C34 118.2(2)
C22 C21 C3 134.8(2)
C34 C21 C3 106.4(2)
C21 C22 C23 119.2(3)
C21 C22 H22 120.4
C23 C22 H22 120.4
C24 C23 C22 122.2(3)
C24 C23 H23 118.9
C22 C23 H23 118.9
C23 C24 C25 120.4(3)
C23 C24 H24 119.8
C25 C24 H24 119.8
C26 C25 C34 116.8(2)
C26 C25 C24 127.1(2)
C34 C25 C24 116.1(2)
C25 C26 C27 120.7(2)
C25 C26 H26 119.7
C27 C26 H26 119.7
C26 C27 C28 120.0(2)
C26 C27 C32 121.5(2)
C28 C27 C32 118.5(2)
C29 C28 C27 121.3(3)
C29 C28 H28 119.3
C27 C28 H28 119.3
C28 C29 C30 120.4(3)
C28 C29 H29 119.8
C30 C29 H29 119.8
C31 C30 C29 120.2(3)
C31 C30 H30 119.9
C29 C30 H30 119.9
C30 C31 C32 121.2(3)
C30 C31 H31 119.4
C32 C31 H31 119.4
C33 C32 C31 124.4(2)
C33 C32 C27 117.6(2)
C31 C32 C27 118.0(2)
C34 C33 C32 117.7(2)
C34 C33 C4 106.2(2)
C32 C33 C4 135.9(2)
C33 C34 C25 124.6(2)
C33 C34 C21 111.7(2)
C25 C34 C21 123.6(2)
C36 C35 C48 117.9(2)
C36 C35 C5 136.0(2)
C48 C35 C5 105.7(2)
C35 C36 C37 118.8(2)
C35 C36 H36 120.6
C37 C36 H36 120.6
C38 C37 C36 123.3(3)
C38 C37 H37 118.3
C36 C37 H37 118.3
C37 C38 C39 119.5(2)
C37 C38 H38 120.2
C39 C38 H38 120.2
C48 C39 C40 116.5(3)
C48 C39 C38 116.2(2)
C40 C39 C38 127.2(2)
C41 C40 C39 120.3(2)
C41 C40 H40 119.8
C39 C40 H40 119.8
C40 C41 C42 121.2(2)
C40 C41 C46 121.8(2)
C42 C41 C46 117.0(3)
C43 C42 C41 121.8(3)
C43 C42 H42 119.1
C41 C42 H42 119.1
C42 C43 C44 120.7(3)
C42 C43 H43 119.6
C44 C43 H43 119.6
C45 C44 C43 120.2(3)
C45 C44 H44 119.9
C43 C44 H44 119.9
C44 C45 C46 121.1(3)
C44 C45 H45 119.5
C46 C45 H45 119.5
C47 C46 C45 123.3(2)
C47 C46 C41 117.3(2)
C45 C46 C41 118.9(2)
C48 C47 C46 118.3(2)
C48 C47 C6 106.7(2)
C46 C47 C6 134.4(2)
C47 C48 C39 124.5(2)
C47 C48 C35 111.7(2)
C39 C48 C35 123.8(2)

loop_
_geom_bond_atom_site_label_1
_geom_bond_atom_site_label_2
_geom_bond_distance
C1 C6 1.380(4)
C1 C2 1.443(3)
C1 C7 1.473(4)
C2 C3 1.386(4)
C2 C19 1.481(4)
C3 C4 1.447(4)
C3 C21 1.476(3)
C4 C5 1.390(3)
C4 C33 1.478(3)
C5 C6 1.450(3)
C5 C35 1.490(3)
C6 C47 1.466(3)
C7 C8 1.365(4)
C7 C20 1.429(4)
C8 C9 1.427(4)
C8 H8 0.9500
C9 C10 1.362(5)
C9 H9 0.9500
C10 C11 1.423(4)
C10 H10 0.9500
C11 C20 1.403(4)
C11 C12 1.403(4)
C12 C13 1.398(4)
C12 H12 0.9500
C13 C14 1.433(4)
C13 C18 1.449(4)
C14 C15 1.348(5)
C14 H14 0.9500
C15 C16 1.436(5)
C15 H15 0.9500
C16 C17 1.355(4)
C16 H16 0.9500
C17 C18 1.427(4)
C17 H17 0.9500
C18 C19 1.414(4)
C19 C20 1.405(4)
C21 C22 1.370(4)
C21 C34 1.419(4)
C22 C23 1.437(4)
C22 H22 0.9500
C23 C24 1.362(4)
C23 H23 0.9500
C24 C25 1.429(4)
C24 H24 0.9500
C25 C26 1.392(4)
C25 C34 1.412(3)
C26 C27 1.405(4)
C26 H26 0.9500
C27 C28 1.419(4)
C27 C32 1.447(3)
C28 C29 1.364(4)
C28 H28 0.9500
C29 C30 1.421(4)
C29 H29 0.9500
C30 C31 1.366(4)
C30 H30 0.9500
C31 C32 1.431(4)
C31 H31 0.9500
C32 C33 1.410(4)
C33 C34 1.401(4)
C35 C36 1.364(4)
C35 C48 1.433(3)
C36 C37 1.432(4)
C36 H36 0.9500
C37 C38 1.364(4)
C37 H37 0.9500
C38 C39 1.430(4)
C38 H38 0.9500
C39 C48 1.405(3)
C39 C40 1.410(4)
C40 C41 1.397(4)
C40 H40 0.9500
C41 C42 1.438(4)
C41 C46 1.447(4)
C42 C43 1.354(5)
C42 H42 0.9500
C43 C44 1.409(4)
C43 H43 0.9500
C44 C45 1.370(4)
C44 H44 0.9500
C45 C46 1.422(4)
C45 H45 0.9500
C46 C47 1.409(3)
C47 C48 1.395(4)
